data_7020532
loop_
_publ_author_name
'Ito, Shingo'
'Ota, Yusuke'
'Nozaki, Kyoko'

_publ_section_title
;
 Ethylene/allyl monomer cooligomerization by nickel/phosphine-sulfonate
 catalysts.
;
_journal_issue 45
_journal_name_full 'Dalton transactions (Cambridge, England : 2003)'
_journal_page_first 13807
_journal_page_last 13809
_journal_paper_doi 10.1039/c2dt31771k
_journal_volume 41
_journal_year 2012
_chemical_formula_sum 'C26 H38 N Ni O3 P S'
_chemical_formula_weight 534.31
_chemical_name_systematic
;
?
;
_space_group_IT_number 14
_symmetry_cell_setting monoclinic
_symmetry_space_group_name_Hall '-P 2ybc'
_symmetry_space_group_name_H-M 'P 1 21/c 1'
_atom_sites_solution_hydrogens geom
_atom_sites_solution_primary direct
_atom_sites_solution_secondary difmap
_audit_creation_method SHELXL-97
_cell_angle_alpha 90.00
_cell_angle_beta 101.570(10)
_cell_angle_gamma 90.00
_cell_formula_units_Z 4
_cell_length_a 9.531(6)
_cell_length_b 17.392(10)
_cell_length_c 16.284(10)
_cell_measurement_reflns_used 5458
_cell_measurement_temperature 93.1500
_cell_measurement_theta_max 25.0250
_cell_measurement_theta_min 2.4757
_cell_volume 2644(3)
_computing_cell_refinement 'RIGAKU CrystalClear'
_computing_data_collection 'RIGAKU CrystalClear'
_computing_data_reduction 'RIGAKU CrystalClear'
_computing_molecular_graphics ORTEP-III
_computing_structure_refinement 'SHELXL-97 (Sheldrick, 1997)'
_computing_structure_solution SIR-97
_diffrn_ambient_temperature 93(2)
_diffrn_detector_area_resol_mean 28.5714
_diffrn_measured_fraction_theta_full 0.998
_diffrn_measured_fraction_theta_max 0.998
_diffrn_measurement_device_type 'Rigaku Saturn724 CCD'
_diffrn_measurement_method 'omega scans'
_diffrn_radiation_monochromator graphite
_diffrn_radiation_source 'fine-focus sealed tube'
_diffrn_radiation_type MoK\a
_diffrn_radiation_wavelength 0.71075
_diffrn_reflns_av_R_equivalents 0.0948
_diffrn_reflns_av_sigmaI/netI 0.1013
_diffrn_reflns_limit_h_max 11
_diffrn_reflns_limit_h_min -11
_diffrn_reflns_limit_k_max 18
_diffrn_reflns_limit_k_min -20
_diffrn_reflns_limit_l_max 19
_diffrn_reflns_limit_l_min -16
_diffrn_reflns_number 17380
_diffrn_reflns_theta_full 25.00
_diffrn_reflns_theta_max 25.00
_diffrn_reflns_theta_min 3.01
_exptl_absorpt_coefficient_mu 0.900
_exptl_absorpt_correction_T_max 0.9564
_exptl_absorpt_correction_T_min 0.9154
_exptl_absorpt_correction_type multi-scan
_exptl_absorpt_process_details 'Jacobson, R. (1998) Private communication'
_exptl_crystal_colour Yellow
_exptl_crystal_density_diffrn 1.342
_exptl_crystal_density_method 'not measured'
_exptl_crystal_description Block
_exptl_crystal_F_000 1136
_exptl_crystal_size_max 0.10
_exptl_crystal_size_mid 0.10
_exptl_crystal_size_min 0.05
_refine_diff_density_max 0.488
_refine_diff_density_min -0.631
_refine_diff_density_rms 0.105
_refine_ls_extinction_method none
_refine_ls_goodness_of_fit_ref 1.122
_refine_ls_hydrogen_treatment constr
_refine_ls_matrix_type full
_refine_ls_number_parameters 301
_refine_ls_number_reflns 4655
_refine_ls_number_restraints 0
_refine_ls_restrained_S_all 1.122
_refine_ls_R_factor_all 0.1076
_refine_ls_R_factor_gt 0.0778
_refine_ls_shift/su_max 0.000
_refine_ls_shift/su_mean 0.000
_refine_ls_structure_factor_coef Fsqd
_refine_ls_weighting_details 'calc w=1/[\s^2^(Fo^2^)+(0.0394P)^2^+5.5884P] where P=(Fo^2^+2Fc^2^)/3'
_refine_ls_weighting_scheme calc
_refine_ls_wR_factor_gt 0.1412
_refine_ls_wR_factor_ref 0.1582
_reflns_number_gt 3451
_reflns_number_total 4655
_reflns_threshold_expression >2sigma(I)
_cod_data_source_file c2dt31771k.txt
_cod_data_source_block cynimel
_cod_depositor_comments
;
The following automatic conversions were performed:

'_exptl_absorpt_correction_type' value 'Multi-scan' changed to
'multi-scan' according to
/home/saulius/struct/CIF-dictionaries/cif_core.dic dictionary named
'cif_core.dic' version 2.4.2 from 2011-04-26.

Automatic conversion script
Id: cif_fix_values 1891 2012-01-12 08:04:46Z andrius 
;
_cod_original_cell_volume 2645(3)
_cod_original_sg_symbol_H-M P21/c
_cod_database_code 7020532

loop_
_symmetry_equiv_pos_as_xyz
'x, y, z'
'-x, y+1/2, -z+1/2'
'-x, -y, -z'
'x, -y-1/2, z-1/2'

loop_
_atom_site_label
_atom_site_type_symbol
_atom_site_fract_x
_atom_site_fract_y
_atom_site_fract_z
_atom_site_U_iso_or_equiv
_atom_site_adp_type
_atom_site_occupancy
_atom_site_symmetry_multiplicity
_atom_site_calc_flag
_atom_site_refinement_flags
Ni1 Ni 0.38267(7) 0.10876(4) 0.26908(4) 0.0219(2) Uani 1 1 d .
C1 C 0.2980(6) 0.0404(3) 0.1781(3) 0.0278(14) Uani 1 1 d .
H1 H 0.3151 -0.0131 0.1962 0.042 Uiso 1 1 calc R
H2 H 0.3414 0.0501 0.1294 0.042 Uiso 1 1 calc R
H3 H 0.1946 0.0498 0.1629 0.042 Uiso 1 1 calc R
P1 P 0.51853(15) 0.16211(8) 0.19302(9) 0.0208(3) Uani 1 1 d .
C2 C 0.6609(6) 0.2259(3) 0.2515(3) 0.0210(12) Uani 1 1 d .
C3 C 0.7278(6) 0.2786(3) 0.2064(3) 0.0246(13) Uani 1 1 d .
H4 H 0.7033 0.2792 0.1469 0.029 Uiso 1 1 calc R
C4 C 0.8299(6) 0.3304(3) 0.2482(3) 0.0243(13) Uani 1 1 d .
H5 H 0.8762 0.3647 0.2168 0.029 Uiso 1 1 calc R
C5 C 0.8639(6) 0.3320(3) 0.3342(4) 0.0276(13) Uani 1 1 d .
H6 H 0.9317 0.3682 0.3621 0.033 Uiso 1 1 calc R
C6 C 0.7992(6) 0.2807(3) 0.3806(3) 0.0257(13) Uani 1 1 d .
H7 H 0.8241 0.2813 0.4401 0.031 Uiso 1 1 calc R
C7 C 0.6975(5) 0.2282(3) 0.3399(3) 0.0203(12) Uani 1 1 d .
S1 S 0.61943(15) 0.16513(8) 0.40362(8) 0.0220(3) Uani 1 1 d .
O1 O 0.4611(4) 0.1691(2) 0.3704(2) 0.0229(9) Uani 1 1 d .
O2 O 0.6791(4) 0.0894(2) 0.3930(2) 0.0245(9) Uani 1 1 d .
O3 O 0.6555(4) 0.1954(2) 0.4881(2) 0.0304(10) Uani 1 1 d .
N1 N 0.2400(5) 0.0684(2) 0.3285(3) 0.0236(11) Uani 1 1 d .
C8 C 0.2601(6) 0.0039(3) 0.3758(3) 0.0253(13) Uani 1 1 d .
C9 C 0.1515(7) -0.0258(3) 0.4127(4) 0.0324(14) Uani 1 1 d .
H8 H 0.1686 -0.0703 0.4472 0.039 Uiso 1 1 calc R
C10 C 0.0194(6) 0.0094(4) 0.3990(4) 0.0337(15) Uani 1 1 d .
H9 H -0.0568 -0.0119 0.4212 0.040 Uiso 1 1 calc R
C11 C -0.0005(6) 0.0761(4) 0.3524(3) 0.0303(14) Uani 1 1 d .
H10 H -0.0898 0.1023 0.3440 0.036 Uiso 1 1 calc R
C12 C 0.1101(6) 0.1048(3) 0.3181(4) 0.0274(13) Uani 1 1 d .
C13 C 0.0951(6) 0.1790(3) 0.2687(4) 0.0333(15) Uani 1 1 d .
H11 H 0.1664 0.2161 0.2966 0.050 Uiso 1 1 calc R
H12 H -0.0012 0.2000 0.2657 0.050 Uiso 1 1 calc R
H13 H 0.1105 0.1689 0.2120 0.050 Uiso 1 1 calc R
C14 C 0.4043(6) -0.0339(3) 0.3873(4) 0.0327(15) Uani 1 1 d .
H14 H 0.4171 -0.0557 0.3338 0.049 Uiso 1 1 calc R
H15 H 0.4107 -0.0750 0.4291 0.049 Uiso 1 1 calc R
H16 H 0.4792 0.0044 0.4065 0.049 Uiso 1 1 calc R
C15 C 0.4196(6) 0.2322(3) 0.1162(3) 0.0237(13) Uani 1 1 d .
H17 H 0.4882 0.2556 0.0843 0.028 Uiso 1 1 calc R
C16 C 0.3595(6) 0.2964(3) 0.1647(4) 0.0276(14) Uani 1 1 d .
H18 H 0.3015 0.2729 0.2021 0.033 Uiso 1 1 calc R
H19 H 0.4402 0.3241 0.2002 0.033 Uiso 1 1 calc R
C17 C 0.2670(7) 0.3540(3) 0.1068(4) 0.0403(17) Uani 1 1 d .
H20 H 0.3277 0.3826 0.0746 0.048 Uiso 1 1 calc R
H21 H 0.2256 0.3915 0.1410 0.048 Uiso 1 1 calc R
C18 C 0.1458(7) 0.3138(4) 0.0458(4) 0.0401(16) Uani 1 1 d .
H22 H 0.0797 0.2888 0.0774 0.048 Uiso 1 1 calc R
H23 H 0.0908 0.3521 0.0073 0.048 Uiso 1 1 calc R
C19 C 0.2098(6) 0.2535(4) -0.0045(4) 0.0373(16) Uani 1 1 d .
H24 H 0.1318 0.2275 -0.0440 0.045 Uiso 1 1 calc R
H25 H 0.2727 0.2791 -0.0376 0.045 Uiso 1 1 calc R
C20 C 0.2959(6) 0.1940(3) 0.0532(4) 0.0317(14) Uani 1 1 d .
H26 H 0.3360 0.1557 0.0192 0.038 Uiso 1 1 calc R
H27 H 0.2320 0.1666 0.0843 0.038 Uiso 1 1 calc R
C21 C 0.6091(6) 0.0947(3) 0.1338(3) 0.0241(13) Uani 1 1 d .
H28 H 0.5331 0.0745 0.0874 0.029 Uiso 1 1 calc R
C22 C 0.7280(6) 0.1259(3) 0.0917(4) 0.0309(14) Uani 1 1 d .
H29 H 0.6906 0.1698 0.0551 0.037 Uiso 1 1 calc R
H30 H 0.8084 0.1447 0.1352 0.037 Uiso 1 1 calc R
C23 C 0.7824(7) 0.0635(3) 0.0393(4) 0.0407(17) Uani 1 1 d .
H31 H 0.7037 0.0479 -0.0071 0.049 Uiso 1 1 calc R
H32 H 0.8607 0.0848 0.0144 0.049 Uiso 1 1 calc R
C24 C 0.8370(6) -0.0068(3) 0.0915(4) 0.0340(15) Uani 1 1 d .
H33 H 0.9228 0.0073 0.1339 0.041 Uiso 1 1 calc R
H34 H 0.8651 -0.0469 0.0548 0.041 Uiso 1 1 calc R
C25 C 0.7225(7) -0.0385(3) 0.1352(4) 0.0328(15) Uani 1 1 d .
H35 H 0.7627 -0.0818 0.1719 0.039 Uiso 1 1 calc R
H36 H 0.6416 -0.0584 0.0927 0.039 Uiso 1 1 calc R
C26 C 0.6669(6) 0.0241(3) 0.1884(4) 0.0288(14) Uani 1 1 d .
H37 H 0.7457 0.0406 0.2343 0.035 Uiso 1 1 calc R
H38 H 0.5896 0.0025 0.2138 0.035 Uiso 1 1 calc R

loop_
_atom_site_aniso_label
_atom_site_aniso_U_11
_atom_site_aniso_U_22
_atom_site_aniso_U_33
_atom_site_aniso_U_23
_atom_site_aniso_U_13
_atom_site_aniso_U_12
Ni1 0.0190(4) 0.0216(4) 0.0247(4) -0.0020(3) 0.0034(3) -0.0015(3)
C1 0.025(3) 0.026(3) 0.031(3) -0.008(3) 0.002(3) -0.012(3)
P1 0.0192(8) 0.0207(8) 0.0210(8) -0.0017(6) 0.0003(6) -0.0005(6)
C2 0.019(3) 0.018(3) 0.023(3) 0.003(2) -0.001(2) 0.007(2)
C3 0.025(3) 0.024(3) 0.024(3) 0.003(2) 0.005(2) 0.005(2)
C4 0.023(3) 0.020(3) 0.027(3) 0.001(2) 0.000(2) -0.002(2)
C5 0.022(3) 0.018(3) 0.041(4) 0.005(3) 0.000(3) -0.004(2)
C6 0.025(3) 0.023(3) 0.027(3) 0.000(3) -0.001(3) -0.002(2)
C7 0.016(3) 0.016(3) 0.027(3) 0.004(2) -0.001(2) -0.001(2)
S1 0.0200(7) 0.0237(8) 0.0219(7) -0.0007(6) 0.0033(6) -0.0015(6)
O1 0.0061(18) 0.030(2) 0.032(2) -0.0067(17) 0.0012(16) -0.0030(15)
O2 0.023(2) 0.021(2) 0.028(2) 0.0006(17) 0.0024(17) 0.0020(16)
O3 0.034(2) 0.036(2) 0.021(2) -0.0034(18) 0.0059(18) -0.0070(19)
N1 0.023(3) 0.022(3) 0.025(3) -0.004(2) 0.003(2) -0.002(2)
C8 0.025(3) 0.024(3) 0.025(3) -0.005(3) 0.002(3) -0.003(2)
C9 0.038(4) 0.031(4) 0.029(3) -0.002(3) 0.009(3) -0.011(3)
C10 0.024(3) 0.046(4) 0.035(4) -0.015(3) 0.014(3) -0.014(3)
C11 0.020(3) 0.045(4) 0.025(3) -0.007(3) 0.004(3) 0.002(3)
C12 0.021(3) 0.027(3) 0.033(3) -0.012(3) 0.003(3) -0.001(2)
C13 0.024(3) 0.034(4) 0.039(4) 0.003(3) 0.000(3) 0.007(3)
C14 0.038(4) 0.021(3) 0.039(4) 0.004(3) 0.006(3) -0.001(3)
C15 0.020(3) 0.026(3) 0.023(3) 0.001(2) 0.000(2) -0.002(2)
C16 0.023(3) 0.023(3) 0.033(3) 0.004(3) -0.001(3) 0.005(2)
C17 0.038(4) 0.026(4) 0.051(4) 0.014(3) -0.005(3) 0.005(3)
C18 0.027(4) 0.040(4) 0.047(4) 0.010(3) -0.008(3) 0.007(3)
C19 0.026(4) 0.046(4) 0.035(4) 0.009(3) -0.005(3) -0.004(3)
C20 0.025(3) 0.038(4) 0.029(3) -0.002(3) -0.002(3) -0.003(3)
C21 0.028(3) 0.023(3) 0.020(3) -0.006(2) 0.001(2) 0.001(2)
C22 0.037(4) 0.026(3) 0.035(4) 0.004(3) 0.020(3) 0.002(3)
C23 0.043(4) 0.038(4) 0.046(4) 0.002(3) 0.020(3) 0.013(3)
C24 0.032(4) 0.029(4) 0.040(4) -0.007(3) 0.007(3) 0.004(3)
C25 0.041(4) 0.025(3) 0.033(3) -0.004(3) 0.008(3) 0.010(3)
C26 0.032(4) 0.022(3) 0.033(3) 0.001(3) 0.008(3) -0.001(3)

loop_
_atom_type_symbol
_atom_type_description
_atom_type_scat_dispersion_real
_atom_type_scat_dispersion_imag
_atom_type_scat_source
C C 0.0033 0.0016 'International Tables Vol C Tables 4.2.6.8 and 6.1.1.4'
H H 0.0000 0.0000 'International Tables Vol C Tables 4.2.6.8 and 6.1.1.4'
N N 0.0061 0.0033 'International Tables Vol C Tables 4.2.6.8 and 6.1.1.4'
O O 0.0106 0.0060 'International Tables Vol C Tables 4.2.6.8 and 6.1.1.4'
P P 0.1023 0.0942 'International Tables Vol C Tables 4.2.6.8 and 6.1.1.4'
S S 0.1246 0.1234 'International Tables Vol C Tables 4.2.6.8 and 6.1.1.4'
Ni Ni 0.3393 1.1124 'International Tables Vol C Tables 4.2.6.8 and 6.1.1.4'

loop_
_geom_angle_atom_site_label_1
_geom_angle_atom_site_label_2
_geom_angle_atom_site_label_3
_geom_angle
C1 Ni1 N1 86.2(2)
C1 Ni1 O1 173.1(2)
N1 Ni1 O1 87.76(17)
C1 Ni1 P1 91.76(17)
N1 Ni1 P1 172.47(14)
O1 Ni1 P1 94.64(12)
Ni1 C1 H1 109.5
Ni1 C1 H2 109.5
H1 C1 H2 109.5
Ni1 C1 H3 109.5
H1 C1 H3 109.5
H2 C1 H3 109.5
C21 P1 C2 106.1(2)
C21 P1 C15 107.0(2)
C2 P1 C15 99.9(2)
C21 P1 Ni1 115.05(19)
C2 P1 Ni1 114.85(18)
C15 P1 Ni1 112.53(19)
C3 C2 C7 117.9(5)
C3 C2 P1 118.9(4)
C7 C2 P1 123.0(4)
C4 C3 C2 120.7(5)
C4 C3 H4 119.6
C2 C3 H4 119.6
C5 C4 C3 120.5(5)
C5 C4 H5 119.7
C3 C4 H5 119.7
C4 C5 C6 120.1(5)
C4 C5 H6 120.0
C6 C5 H6 120.0
C5 C6 C7 120.1(5)
C5 C6 H7 120.0
C7 C6 H7 120.0
C6 C7 C2 120.6(5)
C6 C7 S1 117.3(4)
C2 C7 S1 122.1(4)
O3 S1 O2 114.6(2)
O3 S1 O1 110.8(2)
O2 S1 O1 112.8(2)
O3 S1 C7 106.5(2)
O2 S1 C7 105.7(2)
O1 S1 C7 105.7(2)
S1 O1 Ni1 117.5(2)
C8 N1 C12 118.4(5)
C8 N1 Ni1 123.2(4)
C12 N1 Ni1 118.3(4)
N1 C8 C9 121.3(5)
N1 C8 C14 117.1(5)
C9 C8 C14 121.6(5)
C10 C9 C8 119.8(6)
C10 C9 H8 120.1
C8 C9 H8 120.1
C11 C10 C9 119.0(5)
C11 C10 H9 120.5
C9 C10 H9 120.5
C10 C11 C12 119.6(6)
C10 C11 H10 120.2
C12 C11 H10 120.2
N1 C12 C11 121.7(5)
N1 C12 C13 116.6(5)
C11 C12 C13 121.7(5)
C12 C13 H11 109.5
C12 C13 H12 109.5
H11 C13 H12 109.5
C12 C13 H13 109.5
H11 C13 H13 109.5
H12 C13 H13 109.5
C8 C14 H14 109.5
C8 C14 H15 109.5
H14 C14 H15 109.5
C8 C14 H16 109.5
H14 C14 H16 109.5
H15 C14 H16 109.5
C16 C15 C20 109.8(4)
C16 C15 P1 108.7(4)
C20 C15 P1 112.3(4)
C16 C15 H17 108.7
C20 C15 H17 108.7
P1 C15 H17 108.7
C17 C16 C15 112.7(5)
C17 C16 H18 109.0
C15 C16 H18 109.0
C17 C16 H19 109.0
C15 C16 H19 109.0
H18 C16 H19 107.8
C16 C17 C18 111.6(5)
C16 C17 H20 109.3
C18 C17 H20 109.3
C16 C17 H21 109.3
C18 C17 H21 109.3
H20 C17 H21 108.0
C19 C18 C17 109.2(5)
C19 C18 H22 109.8
C17 C18 H22 109.8
C19 C18 H23 109.8
C17 C18 H23 109.8
H22 C18 H23 108.3
C20 C19 C18 111.1(5)
C20 C19 H24 109.4
C18 C19 H24 109.4
C20 C19 H25 109.4
C18 C19 H25 109.4
H24 C19 H25 108.0
C19 C20 C15 111.2(5)
C19 C20 H26 109.4
C15 C20 H26 109.4
C19 C20 H27 109.4
C15 C20 H27 109.4
H26 C20 H27 108.0
C22 C21 C26 109.0(5)
C22 C21 P1 118.4(4)
C26 C21 P1 110.7(4)
C22 C21 H28 106.0
C26 C21 H28 106.0
P1 C21 H28 106.0
C23 C22 C21 111.2(5)
C23 C22 H29 109.4
C21 C22 H29 109.4
C23 C22 H30 109.4
C21 C22 H30 109.4
H29 C22 H30 108.0
C24 C23 C22 112.0(5)
C24 C23 H31 109.2
C22 C23 H31 109.2
C24 C23 H32 109.2
C22 C23 H32 109.2
H31 C23 H32 107.9
C23 C24 C25 110.9(5)
C23 C24 H33 109.5
C25 C24 H33 109.5
C23 C24 H34 109.5
C25 C24 H34 109.5
H33 C24 H34 108.1
C24 C25 C26 111.4(5)
C24 C25 H35 109.4
C26 C25 H35 109.4
C24 C25 H36 109.4
C26 C25 H36 109.4
H35 C25 H36 108.0
C25 C26 C21 111.0(4)
C25 C26 H37 109.4
C21 C26 H37 109.4
C25 C26 H38 109.4
C21 C26 H38 109.4
H37 C26 H38 108.0

loop_
_geom_bond_atom_site_label_1
_geom_bond_atom_site_label_2
_geom_bond_distance
Ni1 C1 1.944(5)
Ni1 N1 1.951(5)
Ni1 O1 1.972(4)
Ni1 P1 2.1714(18)
C1 H1 0.9800
C1 H2 0.9800
C1 H3 0.9800
P1 C21 1.839(5)
P1 C2 1.860(6)
P1 C15 1.862(5)
C2 C3 1.405(7)
C2 C7 1.412(7)
C3 C4 1.398(7)
C3 H4 0.9500
C4 C5 1.373(7)
C4 H5 0.9500
C5 C6 1.392(7)
C5 H6 0.9500
C6 C7 1.397(7)
C6 H7 0.9500
C7 S1 1.774(5)
S1 O3 1.448(4)
S1 O2 1.458(4)
S1 O1 1.499(4)
N1 C8 1.354(7)
N1 C12 1.370(7)
C8 C9 1.396(7)
C8 C14 1.500(8)
C9 C10 1.378(8)
C9 H8 0.9500
C10 C11 1.378(8)
C10 H9 0.9500
C11 C12 1.382(8)
C11 H10 0.9500
C12 C13 1.511(8)
C13 H11 0.9800
C13 H12 0.9800
C13 H13 0.9800
C14 H14 0.9800
C14 H15 0.9800
C14 H16 0.9800
C15 C16 1.542(7)
C15 C20 1.549(7)
C15 H17 1.0000
C16 C17 1.528(7)
C16 H18 0.9900
C16 H19 0.9900
C17 C18 1.533(8)
C17 H20 0.9900
C17 H21 0.9900
C18 C19 1.531(8)
C18 H22 0.9900
C18 H23 0.9900
C19 C20 1.522(8)
C19 H24 0.9900
C19 H25 0.9900
C20 H26 0.9900
C20 H27 0.9900
C21 C22 1.535(7)
C21 C26 1.551(7)
C21 H28 1.0000
C22 C23 1.534(7)
C22 H29 0.9900
C22 H30 0.9900
C23 C24 1.520(8)
C23 H31 0.9900
C23 H32 0.9900
C24 C25 1.521(8)
C24 H33 0.9900
C24 H34 0.9900
C25 C26 1.550(7)
C25 H35 0.9900
C25 H36 0.9900
C26 H37 0.9900
C26 H38 0.9900

loop_
_geom_torsion_atom_site_label_1
_geom_torsion_atom_site_label_2
_geom_torsion_atom_site_label_3
_geom_torsion_atom_site_label_4
_geom_torsion
C1 Ni1 P1 C21 -45.4(3)
O1 Ni1 P1 C21 132.0(2)
C1 Ni1 P1 C2 -169.0(2)
O1 Ni1 P1 C2 8.4(2)
C1 Ni1 P1 C15 77.5(3)
O1 Ni1 P1 C15 -105.0(2)
C21 P1 C2 C3 69.0(5)
C15 P1 C2 C3 -42.1(5)
Ni1 P1 C2 C3 -162.7(4)
C21 P1 C2 C7 -116.3(4)
C15 P1 C2 C7 132.7(4)
Ni1 P1 C2 C7 12.0(5)
C7 C2 C3 C4 1.6(8)
P1 C2 C3 C4 176.6(4)
C2 C3 C4 C5 -1.8(8)
C3 C4 C5 C6 1.6(8)
C4 C5 C6 C7 -1.1(8)
C5 C6 C7 C2 1.0(8)
C5 C6 C7 S1 -179.7(4)
C3 C2 C7 C6 -1.2(7)
P1 C2 C7 C6 -176.0(4)
C3 C2 C7 S1 179.5(4)
P1 C2 C7 S1 4.7(6)
C6 C7 S1 O3 13.7(5)
C2 C7 S1 O3 -166.9(4)
C6 C7 S1 O2 -108.5(4)
C2 C7 S1 O2 70.8(5)
C6 C7 S1 O1 131.7(4)
C2 C7 S1 O1 -49.0(5)
O3 S1 O1 Ni1 -165.3(2)
O2 S1 O1 Ni1 -35.3(3)
C7 S1 O1 Ni1 79.7(3)
N1 Ni1 O1 S1 130.4(3)
P1 Ni1 O1 S1 -56.7(2)
C1 Ni1 N1 C8 86.8(4)
O1 Ni1 N1 C8 -89.9(4)
C1 Ni1 N1 C12 -89.5(4)
O1 Ni1 N1 C12 93.8(4)
C12 N1 C8 C9 0.6(8)
Ni1 N1 C8 C9 -175.6(4)
C12 N1 C8 C14 -179.0(5)
Ni1 N1 C8 C14 4.7(7)
N1 C8 C9 C10 2.0(8)
C14 C8 C9 C10 -178.4(5)
C8 C9 C10 C11 -3.5(8)
C9 C10 C11 C12 2.3(8)
C8 N1 C12 C11 -1.8(8)
Ni1 N1 C12 C11 174.6(4)
C8 N1 C12 C13 176.8(5)
Ni1 N1 C12 C13 -6.8(6)
C10 C11 C12 N1 0.4(8)
C10 C11 C12 C13 -178.2(5)
C21 P1 C15 C16 -172.1(4)
C2 P1 C15 C16 -61.8(4)
Ni1 P1 C15 C16 60.5(4)
C21 P1 C15 C20 66.2(4)
C2 P1 C15 C20 176.5(4)
Ni1 P1 C15 C20 -61.2(4)
C20 C15 C16 C17 -52.7(6)
P1 C15 C16 C17 -175.9(4)
C15 C16 C17 C18 54.8(7)
C16 C17 C18 C19 -56.6(7)
C17 C18 C19 C20 59.2(7)
C18 C19 C20 C15 -59.1(6)
C16 C15 C20 C19 54.6(6)
P1 C15 C20 C19 175.6(4)
C2 P1 C21 C22 -40.6(5)
C15 P1 C21 C22 65.4(5)
Ni1 P1 C21 C22 -168.8(4)
C2 P1 C21 C26 86.3(4)
C15 P1 C21 C26 -167.7(4)
Ni1 P1 C21 C26 -41.9(4)
C26 C21 C22 C23 57.0(6)
P1 C21 C22 C23 -175.3(4)
C21 C22 C23 C24 -57.3(7)
C22 C23 C24 C25 55.5(7)
C23 C24 C25 C26 -55.0(7)
C24 C25 C26 C21 56.5(7)
C22 C21 C26 C25 -56.8(6)
P1 C21 C26 C25 171.3(4)
